data_4333243
loop_
_publ_author_name
'Zheng, Ling-Ling'
'Zhang, Wei-Xiong'
'Qin, Lian-Jing'
'Leng, Ji-Dong'
'Lu, Jun-Xian'
'Tong, Ming-Liang'

_publ_section_title
;
 Isolation of a Pentadentate Ligand and Stepwise Synthesis, Structures,
 and Magnetic Properties of a New Family of Homo- and Heterotrinuclear
 Complexes
;
_journal_issue 23
_journal_name_full 'Inorganic Chemistry'
_journal_page_first 9548
_journal_page_last 9557
_journal_paper_doi 10.1021/ic070343z
_journal_volume 46
_journal_year 2007
_chemical_formula_sum 'C30 H34 Co2 Cu N20 O16'
_chemical_formula_weight 1112.17
_chemical_name_systematic
; 
 ? 
;
_space_group_IT_number 2
_symmetry_cell_setting triclinic
_symmetry_space_group_name_Hall '-P 1'
_symmetry_space_group_name_H-M 'P -1'
_atom_sites_solution_hydrogens geom
_atom_sites_solution_primary direct
_atom_sites_solution_secondary difmap
_audit_creation_method SHELXL-97
_cell_angle_alpha 86.338(2)
_cell_angle_beta 86.662(2)
_cell_angle_gamma 68.646(2)
_cell_formula_units_Z 1
_cell_length_a 7.4824(6)
_cell_length_b 8.4117(7)
_cell_length_c 17.0050(14)
_cell_measurement_temperature 123(2)
_cell_volume 994.07(14)
_computing_structure_refinement 'SHELXL-97 (Sheldrick, 1997)'
_computing_structure_solution 'SHELXS-97 (Sheldrick, 1990)'
_diffrn_ambient_temperature 123(2)
_diffrn_measured_fraction_theta_full 0.917
_diffrn_measured_fraction_theta_max 0.917
_diffrn_radiation_monochromator graphite
_diffrn_radiation_source 'fine-focus sealed tube'
_diffrn_radiation_type MoK\a
_diffrn_radiation_wavelength 0.71073
_diffrn_reflns_av_R_equivalents 0.0127
_diffrn_reflns_av_sigmaI/netI 0.0335
_diffrn_reflns_limit_h_max 8
_diffrn_reflns_limit_h_min -7
_diffrn_reflns_limit_k_max 9
_diffrn_reflns_limit_k_min -6
_diffrn_reflns_limit_l_max 20
_diffrn_reflns_limit_l_min -20
_diffrn_reflns_number 4015
_diffrn_reflns_theta_full 25.00
_diffrn_reflns_theta_max 25.00
_diffrn_reflns_theta_min 2.40
_exptl_absorpt_coefficient_mu 1.456
_exptl_absorpt_correction_T_max 0.8515
_exptl_absorpt_correction_T_min 0.6380
_exptl_crystal_density_diffrn 1.858
_exptl_crystal_density_method 'not measured'
_exptl_crystal_F_000 565
_exptl_crystal_size_max 0.34
_exptl_crystal_size_mid 0.28
_exptl_crystal_size_min 0.11
_refine_diff_density_max 1.088
_refine_diff_density_min -0.471
_refine_diff_density_rms 0.091
_refine_ls_extinction_method none
_refine_ls_goodness_of_fit_ref 1.105
_refine_ls_hydrogen_treatment mixed
_refine_ls_matrix_type full
_refine_ls_number_parameters 329
_refine_ls_number_reflns 3197
_refine_ls_number_restraints 4
_refine_ls_restrained_S_all 1.104
_refine_ls_R_factor_all 0.0392
_refine_ls_R_factor_gt 0.0366
_refine_ls_shift/su_max 0.000
_refine_ls_shift/su_mean 0.000
_refine_ls_structure_factor_coef Fsqd
_refine_ls_weighting_details 'calc w=1/[\s^2^(Fo^2^)+(0.0511P)^2^+1.5934P] where P=(Fo^2^+2Fc^2^)/3'
_refine_ls_weighting_scheme calc
_refine_ls_wR_factor_gt 0.1000
_refine_ls_wR_factor_ref 0.1023
_reflns_number_gt 2938
_reflns_number_total 3197
_reflns_threshold_expression >2sigma(I)
_cod_data_source_file ic070343zsup1.cif
_cod_data_source_block complex_3
_cod_depositor_comments
;
The following automatic conversions were performed:

'_symmetry_cell_setting' value 'Triclinic' changed to 'triclinic'
according to /home/saulius/struct/CIF-dictionaries/cif_core.dic
dictionary named 'cif_core.dic' version 2.4.2 from 2011-04-26.

Automatic conversion script
Id: cif_fix_values 1891 2012-01-12 08:04:46Z andrius 
;
_cod_original_sg_symbol_H-M P-1
_cod_database_code 4333243

loop_
_symmetry_equiv_pos_as_xyz
'x, y, z'
'-x, -y, -z'

loop_
_atom_site_label
_atom_site_type_symbol
_atom_site_fract_x
_atom_site_fract_y
_atom_site_fract_z
_atom_site_U_iso_or_equiv
_atom_site_adp_type
_atom_site_occupancy
_atom_site_symmetry_multiplicity
_atom_site_calc_flag
_atom_site_refinement_flags
Cu1 Cu 0.0000 0.0000 0.0000 0.01538(16) Uani 1 2 d S
Co1 Co -0.10972(6) 0.44281(5) -0.25360(2) 0.01483(15) Uani 1 1 d .
O1 O -0.0787(3) 0.6899(3) -0.25155(13) 0.0195(5) Uani 1 1 d D
H1O H -0.101(6) 0.739(5) -0.2083(13) 0.037(12) Uiso 1 1 d D
O2 O -0.0906(3) 0.2336(3) -0.32655(12) 0.0182(5) Uani 1 1 d D
H2O H 0.015(3) 0.149(3) -0.330(2) 0.034(12) Uiso 1 1 d D
N1 N -0.2172(4) 0.1966(3) -0.03934(15) 0.0168(6) Uani 1 1 d D
H1N H -0.333(3) 0.225(5) -0.015(2) 0.028(11) Uiso 1 1 d D
N2 N -0.0662(4) 0.2834(3) -0.15056(15) 0.0154(6) Uani 1 1 d .
N3 N 0.1673(4) 0.0628(3) -0.07818(16) 0.0181(6) Uani 1 1 d D
H3N H 0.2950(16) 0.016(4) -0.078(2) 0.029(11) Uiso 1 1 d D
N4 N -0.3750(4) 0.5321(3) -0.18859(15) 0.0182(6) Uani 1 1 d .
N5 N -0.3846(4) 0.4271(3) -0.12455(15) 0.0153(6) Uani 1 1 d .
N6 N 0.1880(4) 0.3401(3) -0.24433(15) 0.0163(6) Uani 1 1 d .
N7 N 0.2497(4) 0.2110(3) -0.18805(14) 0.0137(6) Uani 1 1 d .
N8 N -0.1845(4) 0.5570(3) -0.36436(15) 0.0154(6) Uani 1 1 d .
C1 C -0.2151(5) 0.2916(4) -0.10111(17) 0.0145(7) Uani 1 1 d .
C2 C 0.1126(5) 0.1792(4) -0.13406(17) 0.0139(6) Uani 1 1 d .
C3 C -0.5525(5) 0.6478(4) -0.19384(18) 0.0188(7) Uani 1 1 d .
H3 H -0.5902 0.7390 -0.2327 0.023 Uiso 1 1 calc R
C4 C -0.6761(5) 0.6175(4) -0.13467(19) 0.0201(7) Uani 1 1 d .
H4 H -0.8091 0.6814 -0.1262 0.024 Uiso 1 1 calc R
C5 C -0.5661(5) 0.4775(4) -0.09181(18) 0.0190(7) Uani 1 1 d .
H5 H -0.6081 0.4245 -0.0472 0.023 Uiso 1 1 calc R
C6 C 0.3453(5) 0.3470(4) -0.28053(18) 0.0185(7) Uani 1 1 d .
H6 H 0.3472 0.4257 -0.3229 0.022 Uiso 1 1 calc R
C7 C 0.5096(5) 0.2237(4) -0.24872(18) 0.0189(7) Uani 1 1 d .
H7 H 0.6395 0.2028 -0.2650 0.023 Uiso 1 1 calc R
C8 C 0.4437(5) 0.1393(4) -0.18915(19) 0.0189(7) Uani 1 1 d .
H8 H 0.5193 0.0484 -0.1553 0.023 Uiso 1 1 calc R
C9 C -0.2101(5) 0.7235(4) -0.37779(19) 0.0185(7) Uani 1 1 d .
C10 C -0.2568(5) 0.8034(4) -0.4515(2) 0.0244(8) Uani 1 1 d .
H10 H -0.2721 0.9201 -0.4607 0.029 Uiso 1 1 calc R
C11 C -0.2806(5) 0.7105(5) -0.51141(19) 0.0256(8) Uani 1 1 d .
H11 H -0.3139 0.7638 -0.5622 0.031 Uiso 1 1 calc R
C12 C -0.2562(5) 0.5410(4) -0.49776(19) 0.0233(7) Uani 1 1 d .
H12 H -0.2732 0.4760 -0.5385 0.028 Uiso 1 1 calc R
C13 C -0.2062(5) 0.4673(4) -0.42310(18) 0.0174(7) Uani 1 1 d .
C14 C -0.1938(5) 0.8138(4) -0.30742(19) 0.0222(7) Uani 1 1 d .
H14A H -0.1336 0.8987 -0.3231 0.027 Uiso 1 1 calc R
H14B H -0.3230 0.8748 -0.2837 0.027 Uiso 1 1 calc R
C15 C -0.1721(5) 0.2817(4) -0.40251(18) 0.0185(7) Uani 1 1 d .
H15A H -0.2952 0.2628 -0.4023 0.022 Uiso 1 1 calc R
H15B H -0.0839 0.2097 -0.4428 0.022 Uiso 1 1 calc R
N9 N -0.2537(4) 0.7619(3) -0.06906(15) 0.0188(6) Uani 1 1 d .
O3 O -0.1834(3) 0.8501(3) -0.11598(13) 0.0231(5) Uani 1 1 d .
O4 O -0.4245(4) 0.8296(3) -0.04470(14) 0.0283(6) Uani 1 1 d .
O5 O -0.1543(4) 0.6151(3) -0.04840(16) 0.0318(6) Uani 1 1 d .
N10 N 0.2438(4) -0.1389(3) -0.37718(16) 0.0196(6) Uani 1 1 d .
O6 O 0.2398(4) -0.0328(3) -0.32659(15) 0.0318(6) Uani 1 1 d .
O7 O 0.3640(4) -0.2858(3) -0.37262(14) 0.0278(6) Uani 1 1 d .
O8 O 0.1260(4) -0.0922(3) -0.43014(14) 0.0337(6) Uani 1 1 d .

loop_
_atom_site_aniso_label
_atom_site_aniso_U_11
_atom_site_aniso_U_22
_atom_site_aniso_U_33
_atom_site_aniso_U_23
_atom_site_aniso_U_13
_atom_site_aniso_U_12
Cu1 0.0140(3) 0.0147(3) 0.0152(3) 0.0027(2) 0.0017(2) -0.0035(2)
Co1 0.0148(3) 0.0142(2) 0.0144(2) 0.00110(16) -0.00153(17) -0.00401(19)
O1 0.0225(14) 0.0157(11) 0.0188(12) -0.0009(9) -0.0014(10) -0.0052(10)
O2 0.0201(14) 0.0165(11) 0.0158(11) 0.0003(9) -0.0040(9) -0.0037(10)
N1 0.0128(16) 0.0181(13) 0.0175(13) 0.0011(11) 0.0029(11) -0.0040(12)
N2 0.0132(16) 0.0150(13) 0.0156(13) 0.0007(10) 0.0023(10) -0.0029(12)
N3 0.0137(17) 0.0193(14) 0.0189(13) 0.0034(11) 0.0021(11) -0.0041(12)
N4 0.0228(17) 0.0185(13) 0.0143(13) 0.0032(10) -0.0028(11) -0.0090(13)
N5 0.0134(16) 0.0166(13) 0.0140(12) 0.0015(10) 0.0011(10) -0.0039(12)
N6 0.0179(16) 0.0155(13) 0.0153(13) 0.0016(10) -0.0004(11) -0.0061(12)
N7 0.0130(17) 0.0123(12) 0.0140(12) 0.0019(10) -0.0001(10) -0.0027(11)
N8 0.0136(15) 0.0159(13) 0.0160(13) -0.0008(10) 0.0012(10) -0.0047(11)
C1 0.0124(19) 0.0139(15) 0.0175(15) -0.0028(12) -0.0023(12) -0.0044(13)
C2 0.0153(19) 0.0146(15) 0.0128(14) -0.0010(12) 0.0011(12) -0.0067(14)
C3 0.017(2) 0.0194(16) 0.0170(15) 0.0003(12) -0.0038(13) -0.0029(14)
C4 0.0139(19) 0.0231(17) 0.0209(16) -0.0047(13) -0.0016(13) -0.0031(14)
C5 0.020(2) 0.0230(16) 0.0144(15) -0.0037(13) 0.0013(13) -0.0073(15)
C6 0.021(2) 0.0208(16) 0.0168(15) -0.0020(12) 0.0040(13) -0.0122(15)
C7 0.018(2) 0.0206(16) 0.0194(16) -0.0028(13) 0.0032(13) -0.0091(14)
C8 0.016(2) 0.0166(15) 0.0221(16) -0.0019(13) 0.0016(13) -0.0036(14)
C9 0.0152(19) 0.0176(16) 0.0200(16) 0.0011(13) 0.0014(13) -0.0034(14)
C10 0.025(2) 0.0200(17) 0.0255(18) 0.0024(14) 0.0016(15) -0.0065(15)
C11 0.029(2) 0.0302(19) 0.0163(16) 0.0057(14) -0.0023(14) -0.0095(16)
C12 0.023(2) 0.0277(18) 0.0180(16) -0.0014(13) -0.0007(14) -0.0081(16)
C13 0.0121(18) 0.0204(16) 0.0179(15) -0.0010(12) 0.0038(12) -0.0047(14)
C14 0.030(2) 0.0135(15) 0.0217(16) 0.0015(13) 0.0011(14) -0.0067(15)
C15 0.021(2) 0.0195(16) 0.0161(15) -0.0014(12) -0.0019(13) -0.0090(14)
N9 0.0179(18) 0.0200(14) 0.0182(13) -0.0038(11) -0.0002(11) -0.0062(13)
O3 0.0248(15) 0.0225(12) 0.0229(12) -0.0011(10) 0.0045(10) -0.0103(11)
O4 0.0162(16) 0.0323(14) 0.0315(14) 0.0034(11) 0.0043(11) -0.0043(12)
O5 0.0274(16) 0.0215(13) 0.0406(15) 0.0064(11) -0.0013(12) -0.0030(11)
N10 0.0205(17) 0.0186(14) 0.0202(14) -0.0009(11) 0.0001(12) -0.0078(12)
O6 0.0365(17) 0.0231(13) 0.0323(14) -0.0083(11) -0.0140(12) -0.0037(11)
O7 0.0252(15) 0.0212(12) 0.0303(13) -0.0048(10) -0.0022(11) 0.0004(11)
O8 0.0385(17) 0.0318(14) 0.0252(13) -0.0040(11) -0.0137(12) -0.0036(12)

loop_
_atom_type_symbol
_atom_type_description
_atom_type_scat_dispersion_real
_atom_type_scat_dispersion_imag
_atom_type_scat_source
C C 0.0033 0.0016 'International Tables Vol C Tables 4.2.6.8 and 6.1.1.4'
H H 0.0000 0.0000 'International Tables Vol C Tables 4.2.6.8 and 6.1.1.4'
N N 0.0061 0.0033 'International Tables Vol C Tables 4.2.6.8 and 6.1.1.4'
O O 0.0106 0.0060 'International Tables Vol C Tables 4.2.6.8 and 6.1.1.4'
Co Co 0.3494 0.9721 'International Tables Vol C Tables 4.2.6.8 and 6.1.1.4'
Cu Cu 0.3201 1.2651 'International Tables Vol C Tables 4.2.6.8 and 6.1.1.4'

loop_
_geom_angle_atom_site_label_1
_geom_angle_atom_site_label_2
_geom_angle_atom_site_label_3
_geom_angle
_geom_angle_site_symmetry_1
_geom_angle_site_symmetry_3
N3 Cu1 N3 180.0(2) . 2
N3 Cu1 N1 88.74(11) . .
N3 Cu1 N1 91.26(11) 2 .
N3 Cu1 N1 91.26(11) . 2
N3 Cu1 N1 88.74(11) 2 2
N1 Cu1 N1 180.0(3) . 2
N8 Co1 N6 111.09(10) . .
N8 Co1 N2 165.16(10) . .
N6 Co1 N2 75.62(10) . .
N8 Co1 N4 102.34(10) . .
N6 Co1 N4 144.28(10) . .
N2 Co1 N4 75.06(10) . .
N8 Co1 O2 75.40(9) . .
N6 Co1 O2 89.21(9) . .
N2 Co1 O2 91.81(9) . .
N4 Co1 O2 111.62(10) . .
N8 Co1 O1 74.76(9) . .
N6 Co1 O1 85.39(9) . .
N2 Co1 O1 119.64(9) . .
N4 Co1 O1 91.73(9) . .
O2 Co1 O1 145.33(8) . .
C14 O1 Co1 113.29(18) . .
C14 O1 H1O 105(3) . .
Co1 O1 H1O 118(3) . .
C15 O2 Co1 115.91(17) . .
C15 O2 H2O 111(3) . .
Co1 O2 H2O 119(3) . .
C1 N1 Cu1 126.3(2) . .
C1 N1 H1N 113(2) . .
Cu1 N1 H1N 120(2) . .
C2 N2 C1 121.0(3) . .
C2 N2 Co1 119.0(2) . .
C1 N2 Co1 120.0(2) . .
C2 N3 Cu1 126.1(2) . .
C2 N3 H3N 111(2) . .
Cu1 N3 H3N 123(2) . .
C3 N4 N5 104.9(3) . .
C3 N4 Co1 140.8(2) . .
N5 N4 Co1 113.52(19) . .
C5 N5 N4 110.8(3) . .
C5 N5 C1 130.1(3) . .
N4 N5 C1 119.1(2) . .
C6 N6 N7 105.1(3) . .
C6 N6 Co1 140.5(2) . .
N7 N6 Co1 113.95(19) . .
C8 N7 N6 111.5(2) . .
C8 N7 C2 129.2(3) . .
N6 N7 C2 119.1(3) . .
C13 N8 C9 119.6(3) . .
C13 N8 Co1 120.9(2) . .
C9 N8 Co1 119.5(2) . .
N1 C1 N2 128.2(3) . .
N1 C1 N5 120.7(3) . .
N2 C1 N5 111.1(2) . .
N3 C2 N2 128.5(3) . .
N3 C2 N7 120.5(3) . .
N2 C2 N7 111.0(2) . .
N4 C3 C4 111.2(3) . .
N4 C3 H3 124.4 . .
C4 C3 H3 124.4 . .
C5 C4 C3 105.7(3) . .
C5 C4 H4 127.2 . .
C3 C4 H4 127.2 . .
C4 C5 N5 107.4(3) . .
C4 C5 H5 126.3 . .
N5 C5 H5 126.3 . .
N6 C6 C7 111.4(3) . .
N6 C6 H6 124.3 . .
C7 C6 H6 124.3 . .
C8 C7 C6 105.5(3) . .
C8 C7 H7 127.3 . .
C6 C7 H7 127.3 . .
N7 C8 C7 106.5(3) . .
N7 C8 H8 126.8 . .
C7 C8 H8 126.8 . .
N8 C9 C10 121.2(3) . .
N8 C9 C14 115.2(3) . .
C10 C9 C14 123.5(3) . .
C11 C10 C9 118.9(3) . .
C11 C10 H10 120.6 . .
C9 C10 H10 120.6 . .
C12 C11 C10 120.2(3) . .
C12 C11 H11 119.9 . .
C10 C11 H11 119.9 . .
C11 C12 C13 118.3(3) . .
C11 C12 H12 120.9 . .
C13 C12 H12 120.9 . .
N8 C13 C12 121.9(3) . .
N8 C13 C15 115.6(3) . .
C12 C13 C15 122.5(3) . .
O1 C14 C9 108.4(3) . .
O1 C14 H14A 110.0 . .
C9 C14 H14A 110.0 . .
O1 C14 H14B 110.0 . .
C9 C14 H14B 110.0 . .
H14A C14 H14B 108.4 . .
O2 C15 C13 110.3(2) . .
O2 C15 H15A 109.6 . .
C13 C15 H15A 109.6 . .
O2 C15 H15B 109.6 . .
C13 C15 H15B 109.6 . .
H15A C15 H15B 108.1 . .
O5 N9 O4 121.7(3) . .
O5 N9 O3 120.1(3) . .
O4 N9 O3 118.2(3) . .
O7 N10 O8 121.5(3) . .
O7 N10 O6 119.6(3) . .
O8 N10 O6 118.9(3) . .

loop_
_geom_bond_atom_site_label_1
_geom_bond_atom_site_label_2
_geom_bond_distance
_geom_bond_site_symmetry_2
Cu1 N3 1.952(3) .
Cu1 N3 1.952(3) 2
Cu1 N1 1.963(3) .
Cu1 N1 1.963(3) 2
Co1 N8 2.070(3) .
Co1 N6 2.087(3) .
Co1 N2 2.103(3) .
Co1 N4 2.119(3) .
Co1 O2 2.175(2) .
Co1 O1 2.177(2) .
O1 C14 1.430(4) .
O1 H1O 0.845(10) .
O2 C15 1.432(4) .
O2 H2O 0.847(10) .
N1 C1 1.281(4) .
N1 H1N 0.895(10) .
N2 C2 1.340(4) .
N2 C1 1.340(4) .
N3 C2 1.290(4) .
N3 H3N 0.891(10) .
N4 C3 1.335(4) .
N4 N5 1.373(4) .
N5 C5 1.363(4) .
N5 C1 1.419(4) .
N6 C6 1.315(4) .
N6 N7 1.365(3) .
N7 C8 1.353(4) .
N7 C2 1.424(4) .
N8 C13 1.341(4) .
N8 C9 1.348(4) .
C3 C4 1.401(5) .
C3 H3 0.9500 .
C4 C5 1.360(5) .
C4 H4 0.9500 .
C5 H5 0.9500 .
C6 C7 1.399(5) .
C6 H6 0.9500 .
C7 C8 1.371(5) .
C7 H7 0.9500 .
C8 H8 0.9500 .
C9 C10 1.385(5) .
C9 C14 1.492(5) .
C10 C11 1.379(5) .
C10 H10 0.9500 .
C11 C12 1.377(5) .
C11 H11 0.9500 .
C12 C13 1.386(5) .
C12 H12 0.9500 .
C13 C15 1.508(4) .
C14 H14A 0.9900 .
C14 H14B 0.9900 .
C15 H15A 0.9900 .
C15 H15B 0.9900 .
N9 O5 1.228(4) .
N9 O4 1.252(4) .
N9 O3 1.274(4) .
N10 O7 1.237(4) .
N10 O8 1.240(4) .
N10 O6 1.270(4) .

loop_
_geom_hbond_atom_site_label_D
_geom_hbond_atom_site_label_H
_geom_hbond_atom_site_label_A
_geom_hbond_distance_DH
_geom_hbond_distance_HA
_geom_hbond_distance_DA
_geom_hbond_angle_DHA
_geom_hbond_site_symmetry_A
O1 H1O O3 0.845(10) 1.836(12) 2.676(3) 173(4) .
O2 H2O O6 0.847(10) 1.820(12) 2.664(3) 175(4) .
N1 H1N O4 0.895(10) 2.205(19) 3.037(4) 154(3) 2_465
N3 H3N O4 0.891(10) 2.193(18) 3.033(4) 157(3) 1_645
